data_4080548
loop_
_publ_author_name
'Chang, Yung-Hung'
'Nakajima, Yumiko'
'Ozawa, Fumiyuki'

_publ_section_title
;
 A Bis(phosphaethenyl)pyridine Complex of Iridium(I): Synthesis and
 Catalytic Application toN-Alkylation of Amines with Alcohols
;
_journal_issue 7
_journal_name_full Organometallics
_journal_page_first 2210
_journal_paper_doi 10.1021/om4000743
_journal_volume 32
_journal_year 2013
_chemical_formula_sum 'C51 H83 Cl Ir N O2 P2'
_chemical_formula_weight 1031.77
_chemical_name_systematic
; 
 ? 
;
_space_group_IT_number 61
_symmetry_cell_setting orthorhombic
_symmetry_space_group_name_Hall '-P 2bc 2ac'
_symmetry_space_group_name_H-M 'P c a b'
_atom_sites_solution_hydrogens geom
_atom_sites_solution_primary direct
_atom_sites_solution_secondary difmap
_audit_creation_method SHELXL-97
_cell_angle_alpha 90.00
_cell_angle_beta 90.00
_cell_angle_gamma 90.00
_cell_formula_units_Z 8
_cell_length_a 16.799(2)
_cell_length_b 18.206(3)
_cell_length_c 33.473(5)
_cell_measurement_temperature 173(2)
_cell_volume 10237(3)
_computing_cell_refinement 'Rigaku AFC10/Saturn 70 CCD'
_computing_data_collection 'Rigaku AFC10/Saturn 70 CCD'
_computing_data_reduction 'Rigaku AFC10/Saturn 70 CCD'
_computing_molecular_graphics 'SHELXL-97 (Sheldrick, 1997)'
_computing_publication_material 'ORTEP3 for windows'
_computing_structure_refinement 'SHELXL-97 (Sheldrick, 1997)'
_computing_structure_solution DIRDIF-2008
_diffrn_ambient_temperature 173(2)
_diffrn_measured_fraction_theta_full 0.987
_diffrn_measured_fraction_theta_max 0.987
_diffrn_measurement_device_type ' CCD area detector '
_diffrn_measurement_method ' phi and omega scans'
_diffrn_radiation_monochromator graphite
_diffrn_radiation_source 'fine-focus sealed tube'
_diffrn_radiation_type MoK\a
_diffrn_radiation_wavelength 0.71070
_diffrn_reflns_av_R_equivalents 0.0630
_diffrn_reflns_av_sigmaI/netI 0.0383
_diffrn_reflns_limit_h_max 21
_diffrn_reflns_limit_h_min -15
_diffrn_reflns_limit_k_max 23
_diffrn_reflns_limit_k_min -23
_diffrn_reflns_limit_l_max 41
_diffrn_reflns_limit_l_min -41
_diffrn_reflns_number 77295
_diffrn_reflns_theta_full 27.48
_diffrn_reflns_theta_max 27.48
_diffrn_reflns_theta_min 3.04
_exptl_absorpt_coefficient_mu 2.760
_exptl_absorpt_correction_T_max 0.8743
_exptl_absorpt_correction_T_min 0.4450
_exptl_absorpt_correction_type numerical
_exptl_crystal_colour green
_exptl_crystal_density_diffrn 1.339
_exptl_crystal_density_meas ?
_exptl_crystal_density_method 'not measured'
_exptl_crystal_description block
_exptl_crystal_F_000 4288
_exptl_crystal_size_max 0.35
_exptl_crystal_size_mid 0.13
_exptl_crystal_size_min 0.05
_refine_diff_density_max 2.715
_refine_diff_density_min -1.010
_refine_diff_density_rms 0.112
_refine_ls_extinction_method none
_refine_ls_goodness_of_fit_ref 1.003
_refine_ls_hydrogen_treatment constr
_refine_ls_matrix_type full
_refine_ls_number_parameters 545
_refine_ls_number_reflns 11585
_refine_ls_number_restraints 0
_refine_ls_restrained_S_all 1.003
_refine_ls_R_factor_all 0.0536
_refine_ls_R_factor_gt 0.0427
_refine_ls_shift/su_max 0.001
_refine_ls_shift/su_mean 0.000
_refine_ls_structure_factor_coef Fsqd
_refine_ls_weighting_details 'calc w=1/[\s^2^(Fo^2^)+(0.1000P)^2^+0.0000P] where P=(Fo^2^+2Fc^2^)/3'
_refine_ls_weighting_scheme calc
_refine_ls_wR_factor_gt 0.1332
_refine_ls_wR_factor_ref 0.1437
_reflns_number_gt 9709
_reflns_number_total 11585
_reflns_threshold_expression >2sigma(I)
_cod_data_source_file om4000743_si_001.cif
_cod_data_source_block complex1
_cod_depositor_comments
;
The following automatic conversions were performed:

'_symmetry_cell_setting' value 'Orthorhombic' changed to
'orthorhombic' according to
/home/saulius/struct/CIF-dictionaries/cif_core.dic dictionary named
'cif_core.dic' version 2.4.2 from 2011-04-26.

Automatic conversion script
Id: cif_fix_values 1891 2012-01-12 08:04:46Z andrius 

The following automatic conversions were performed:

'_exptl_crystal_density_meas' value 'not measured' was changed to '?'
- the value is perceived as not measured.

Automatic conversion script
Id: cif_fix_values 3008 2015-01-20 13:52:24Z robertas 
;
_cod_original_sg_symbol_H-M Pcab
_cod_database_code 4080548

loop_
_symmetry_equiv_pos_as_xyz
'x, y, z'
'-x, -y+1/2, z+1/2'
'x+1/2, -y, -z+1/2'
'-x+1/2, y+1/2, -z'
'-x, -y, -z'
'x, y-1/2, -z-1/2'
'-x-1/2, y, z-1/2'
'x-1/2, -y-1/2, z'

loop_
_atom_site_label
_atom_site_type_symbol
_atom_site_fract_x
_atom_site_fract_y
_atom_site_fract_z
_atom_site_U_iso_or_equiv
_atom_site_adp_type
_atom_site_occupancy
_atom_site_symmetry_multiplicity
_atom_site_calc_flag
_atom_site_refinement_flags
Ir1 Ir 0.562148(9) 0.682471(9) 0.125672(4) 0.01900(8) Uani 1 1 d .
P1 P 0.63147(6) 0.70260(6) 0.18147(3) 0.0227(2) Uani 1 1 d .
P2 P 0.50267(6) 0.70049(5) 0.06688(3) 0.0208(2) Uani 1 1 d .
N1 N 0.56907(18) 0.7946(2) 0.12303(8) 0.0183(7) Uani 1 1 d .
Cl1 Cl 0.54575(7) 0.55673(6) 0.13132(3) 0.0304(2) Uani 1 1 d .
C1 C 0.6398(2) 0.7926(2) 0.18596(11) 0.0255(8) Uani 1 1 d .
H82 H 0.6652 0.8151 0.2081 0.031 Uiso 1 1 calc R
C2 C 0.5022(2) 0.7910(2) 0.05932(12) 0.0264(8) Uani 1 1 d .
H83 H 0.4806 0.8129 0.0360 0.032 Uiso 1 1 calc R
C3 C 0.5374(2) 0.8334(2) 0.09126(11) 0.0206(8) Uani 1 1 d .
C4 C 0.5382(2) 0.9099(2) 0.09045(12) 0.0262(8) Uani 1 1 d .
H1 H 0.5164 0.9352 0.0682 0.031 Uiso 1 1 calc R
C5 C 0.5708(2) 0.9495(2) 0.12206(10) 0.0175(8) Uani 1 1 d .
H2 H 0.5687 1.0017 0.1224 0.021 Uiso 1 1 calc R
C6 C 0.6059(2) 0.9114(2) 0.15278(12) 0.0274(9) Uani 1 1 d .
H3 H 0.6311 0.9377 0.1738 0.033 Uiso 1 1 calc R
C7 C 0.6054(2) 0.8342(2) 0.15369(11) 0.0217(8) Uani 1 1 d .
C8 C 0.6795(2) 0.6552(2) 0.22303(11) 0.0234(8) Uani 1 1 d .
C9 C 0.7619(2) 0.6336(2) 0.21981(11) 0.0243(8) Uani 1 1 d .
C10 C 0.7991(2) 0.6082(2) 0.25451(12) 0.0279(9) Uani 1 1 d .
H4 H 0.8536 0.5946 0.2529 0.033 Uiso 1 1 calc R
C11 C 0.7613(2) 0.6017(2) 0.29114(11) 0.0257(8) Uani 1 1 d .
C12 C 0.6803(2) 0.6186(2) 0.29256(11) 0.0236(8) Uani 1 1 d .
H5 H 0.6528 0.6125 0.3171 0.028 Uiso 1 1 calc R
C13 C 0.6383(2) 0.6440(2) 0.25962(11) 0.0221(8) Uani 1 1 d .
C14 C 0.4529(2) 0.6585(2) 0.02428(11) 0.0193(7) Uani 1 1 d .
C15 C 0.3684(2) 0.6624(2) 0.02173(11) 0.0208(8) Uani 1 1 d .
C16 C 0.3341(2) 0.6585(2) -0.01645(12) 0.0247(8) Uani 1 1 d .
H6 H 0.2780 0.6638 -0.0187 0.030 Uiso 1 1 calc R
C17 C 0.3776(2) 0.6474(2) -0.05090(11) 0.0243(8) Uani 1 1 d .
C18 C 0.4582(2) 0.6331(2) -0.04671(11) 0.0233(8) Uani 1 1 d .
H7 H 0.4879 0.6203 -0.0698 0.028 Uiso 1 1 calc R
C19 C 0.4979(2) 0.6368(2) -0.00988(11) 0.0234(8) Uani 1 1 d .
C20 C 0.8133(3) 0.6371(3) 0.18154(12) 0.0304(9) Uani 1 1 d .
C21 C 0.8364(3) 0.7167(3) 0.17172(14) 0.0441(12) Uani 1 1 d .
H8 H 0.7887 0.7443 0.1640 0.066 Uiso 1 1 calc R
H9 H 0.8746 0.7170 0.1496 0.066 Uiso 1 1 calc R
H10 H 0.8606 0.7395 0.1953 0.066 Uiso 1 1 calc R
C22 C 0.8920(3) 0.5954(4) 0.18613(15) 0.065(2) Uani 1 1 d .
H11 H 0.9282 0.6235 0.2033 0.098 Uiso 1 1 calc R
H12 H 0.9164 0.5886 0.1598 0.098 Uiso 1 1 calc R
H13 H 0.8818 0.5473 0.1982 0.098 Uiso 1 1 calc R
C23 C 0.7710(3) 0.6014(3) 0.14593(12) 0.0357(10) Uani 1 1 d .
H14 H 0.7576 0.5504 0.1525 0.053 Uiso 1 1 calc R
H15 H 0.8062 0.6022 0.1226 0.053 Uiso 1 1 calc R
H16 H 0.7222 0.6286 0.1399 0.053 Uiso 1 1 calc R
C24 C 0.8090(2) 0.5735(2) 0.32721(11) 0.0289(9) Uani 1 1 d .
C25 C 0.8786(3) 0.6261(3) 0.33569(14) 0.0454(13) Uani 1 1 d .
H17 H 0.9102 0.6326 0.3113 0.068 Uiso 1 1 calc R
H18 H 0.9122 0.6055 0.3568 0.068 Uiso 1 1 calc R
H19 H 0.8576 0.6738 0.3443 0.068 Uiso 1 1 calc R
C26 C 0.7579(3) 0.5689(3) 0.36499(12) 0.0371(11) Uani 1 1 d .
H20 H 0.7335 0.6168 0.3702 0.056 Uiso 1 1 calc R
H21 H 0.7915 0.5550 0.3877 0.056 Uiso 1 1 calc R
H22 H 0.7162 0.5319 0.3613 0.056 Uiso 1 1 calc R
C27 C 0.8413(3) 0.4964(3) 0.31775(14) 0.0456(13) Uani 1 1 d .
H23 H 0.7968 0.4619 0.3151 0.068 Uiso 1 1 calc R
H24 H 0.8764 0.4802 0.3394 0.068 Uiso 1 1 calc R
H25 H 0.8713 0.4978 0.2927 0.068 Uiso 1 1 calc R
C28 C 0.5480(2) 0.6602(2) 0.26710(12) 0.0258(8) Uani 1 1 d .
C29 C 0.5152(3) 0.6128(3) 0.30118(15) 0.0477(14) Uani 1 1 d .
H26 H 0.4570 0.6172 0.3020 0.072 Uiso 1 1 calc R
H27 H 0.5376 0.6296 0.3266 0.072 Uiso 1 1 calc R
H28 H 0.5299 0.5614 0.2967 0.072 Uiso 1 1 calc R
C30 C 0.4938(3) 0.6450(3) 0.23111(14) 0.0383(11) Uani 1 1 d .
H29 H 0.4382 0.6437 0.2399 0.057 Uiso 1 1 calc R
H30 H 0.5080 0.5976 0.2192 0.057 Uiso 1 1 calc R
H31 H 0.5007 0.6840 0.2112 0.057 Uiso 1 1 calc R
C31 C 0.5391(3) 0.7417(3) 0.27875(17) 0.0483(13) Uani 1 1 d .
H32 H 0.5537 0.7727 0.2560 0.072 Uiso 1 1 calc R
H33 H 0.5741 0.7527 0.3014 0.072 Uiso 1 1 calc R
H34 H 0.4837 0.7516 0.2863 0.072 Uiso 1 1 calc R
C32 C 0.3111(2) 0.6711(2) 0.05754(12) 0.0260(8) Uani 1 1 d .
C33 C 0.2920(3) 0.7527(3) 0.06514(14) 0.0409(11) Uani 1 1 d .
H35 H 0.2503 0.7566 0.0855 0.061 Uiso 1 1 calc R
H36 H 0.2735 0.7755 0.0403 0.061 Uiso 1 1 calc R
H37 H 0.3401 0.7780 0.0745 0.061 Uiso 1 1 calc R
C34 C 0.3428(3) 0.6350(3) 0.09583(12) 0.0325(10) Uani 1 1 d .
H38 H 0.3600 0.5847 0.0899 0.049 Uiso 1 1 calc R
H39 H 0.3005 0.6339 0.1160 0.049 Uiso 1 1 calc R
H40 H 0.3880 0.6634 0.1060 0.049 Uiso 1 1 calc R
C35 C 0.2313(3) 0.6319(3) 0.04882(13) 0.0423(12) Uani 1 1 d .
H41 H 0.2415 0.5803 0.0423 0.063 Uiso 1 1 calc R
H42 H 0.2049 0.6558 0.0262 0.063 Uiso 1 1 calc R
H43 H 0.1970 0.6347 0.0724 0.063 Uiso 1 1 calc R
C36 C 0.3351(3) 0.6472(2) -0.09131(12) 0.0291(9) Uani 1 1 d .
C37 C 0.2846(3) 0.7161(3) -0.09544(14) 0.0450(13) Uani 1 1 d .
H44 H 0.2454 0.7177 -0.0738 0.068 Uiso 1 1 calc R
H45 H 0.2571 0.7154 -0.1212 0.068 Uiso 1 1 calc R
H46 H 0.3189 0.7595 -0.0939 0.068 Uiso 1 1 calc R
C38 C 0.3946(3) 0.6455(3) -0.12633(11) 0.0377(11) Uani 1 1 d .
H47 H 0.4290 0.6888 -0.1250 0.056 Uiso 1 1 calc R
H48 H 0.3653 0.6455 -0.1517 0.056 Uiso 1 1 calc R
H49 H 0.4272 0.6010 -0.1246 0.056 Uiso 1 1 calc R
C39 C 0.2818(3) 0.5782(3) -0.09386(13) 0.0403(11) Uani 1 1 d .
H50 H 0.3150 0.5340 -0.0922 0.061 Uiso 1 1 calc R
H51 H 0.2529 0.5783 -0.1193 0.061 Uiso 1 1 calc R
H52 H 0.2437 0.5784 -0.0717 0.061 Uiso 1 1 calc R
C40 C 0.5875(2) 0.6163(2) -0.00981(12) 0.0266(9) Uani 1 1 d .
C41 C 0.6190(4) 0.5888(4) 0.02923(15) 0.075(2) Uani 1 1 d .
H53 H 0.6243 0.6300 0.0479 0.112 Uiso 1 1 calc R
H54 H 0.6712 0.5661 0.0250 0.112 Uiso 1 1 calc R
H55 H 0.5822 0.5524 0.0403 0.112 Uiso 1 1 calc R
C42 C 0.6020(3) 0.5519(4) -0.03854(18) 0.067(2) Uani 1 1 d .
H56 H 0.6589 0.5401 -0.0391 0.101 Uiso 1 1 calc R
H57 H 0.5843 0.5656 -0.0654 0.101 Uiso 1 1 calc R
H58 H 0.5719 0.5089 -0.0294 0.101 Uiso 1 1 calc R
C43 C 0.6357(4) 0.6808(4) -0.0248(3) 0.087(3) Uani 1 1 d .
H59 H 0.6309 0.7217 -0.0059 0.131 Uiso 1 1 calc R
H60 H 0.6156 0.6961 -0.0510 0.131 Uiso 1 1 calc R
H61 H 0.6917 0.6664 -0.0272 0.131 Uiso 1 1 calc R
C44 C 0.5675(3) 0.4392(3) 0.23328(16) 0.0405(12) Uani 1 1 d .
H62 H 0.5450 0.4039 0.2143 0.061 Uiso 1 1 calc R
H63 H 0.5380 0.4855 0.2317 0.061 Uiso 1 1 calc R
H64 H 0.5636 0.4193 0.2604 0.061 Uiso 1 1 calc R
C45 C 0.6505(4) 0.4523(3) 0.22356(17) 0.0526(14) Uani 1 1 d .
H65 H 0.6560 0.4720 0.1961 0.063 Uiso 1 1 calc R
H66 H 0.6747 0.4874 0.2426 0.063 Uiso 1 1 calc R
C46 C 0.7613(3) 0.3839(3) 0.21623(13) 0.0432(13) Uani 1 1 d .
H67 H 0.7922 0.4133 0.2357 0.052 Uiso 1 1 calc R
H68 H 0.7663 0.4070 0.1896 0.052 Uiso 1 1 calc R
C47 C 0.7940(4) 0.3019(4) 0.2149(2) 0.0628(16) Uani 1 1 d .
H69 H 0.7981 0.2826 0.2422 0.094 Uiso 1 1 calc R
H70 H 0.8467 0.3013 0.2023 0.094 Uiso 1 1 calc R
H71 H 0.7574 0.2712 0.1994 0.094 Uiso 1 1 calc R
C48 C 0.1357(4) 0.4655(5) -0.0094(3) 0.096(3) Uani 1 1 d .
H72 H 0.1048 0.4486 -0.0325 0.145 Uiso 1 1 calc R
H73 H 0.1920 0.4693 -0.0168 0.145 Uiso 1 1 calc R
H74 H 0.1162 0.5137 -0.0008 0.145 Uiso 1 1 calc R
C49 C 0.1267(4) 0.4115(5) 0.0242(2) 0.081(2) Uani 1 1 d .
H75 H 0.1463 0.3626 0.0158 0.097 Uiso 1 1 calc R
H76 H 0.1583 0.4277 0.0476 0.097 Uiso 1 1 calc R
C50 C 0.0287(5) 0.3549(4) 0.0640(3) 0.083(2) Uani 1 1 d .
H77 H 0.0646 0.3626 0.0871 0.100 Uiso 1 1 calc R
H78 H 0.0387 0.3052 0.0532 0.100 Uiso 1 1 calc R
C51 C -0.0551(5) 0.3603(6) 0.0774(3) 0.115(3) Uani 1 1 d .
H79 H -0.0647 0.4093 0.0886 0.173 Uiso 1 1 calc R
H80 H -0.0653 0.3231 0.0979 0.173 Uiso 1 1 calc R
H81 H -0.0907 0.3522 0.0546 0.173 Uiso 1 1 calc R
O1 O 0.6873(2) 0.3810(2) 0.22682(11) 0.0527(9) Uani 1 1 d .
O2 O 0.0453(3) 0.4074(3) 0.03450(17) 0.0810(14) Uani 1 1 d .

loop_
_atom_site_aniso_label
_atom_site_aniso_U_11
_atom_site_aniso_U_22
_atom_site_aniso_U_33
_atom_site_aniso_U_23
_atom_site_aniso_U_13
_atom_site_aniso_U_12
Ir1 0.02134(12) 0.01991(12) 0.01574(13) 0.00048(5) -0.00314(5) -0.00054(5)
P1 0.0253(5) 0.0253(5) 0.0176(5) 0.0013(4) -0.0057(4) -0.0011(4)
P2 0.0229(5) 0.0232(5) 0.0163(5) -0.0001(4) -0.0041(4) 0.0000(4)
N1 0.0175(17) 0.0228(18) 0.0145(18) 0.0017(12) -0.0013(11) -0.0063(12)
Cl1 0.0412(6) 0.0201(5) 0.0300(5) 0.0018(4) -0.0035(4) -0.0024(4)
C1 0.029(2) 0.030(2) 0.0176(19) 0.0013(16) -0.0059(16) -0.0068(17)
C2 0.030(2) 0.027(2) 0.022(2) -0.0020(16) -0.0076(16) 0.0030(17)
C3 0.0212(19) 0.0218(18) 0.0188(19) 0.0044(15) -0.0023(16) 0.0024(15)
C4 0.0220(19) 0.028(2) 0.029(2) 0.0050(16) -0.0026(16) 0.0017(16)
C5 0.0197(19) 0.0139(18) 0.019(2) -0.0017(13) -0.0067(13) -0.0003(14)
C6 0.029(2) 0.025(2) 0.028(2) -0.0028(16) -0.0034(17) -0.0028(16)
C7 0.0197(18) 0.0248(19) 0.021(2) -0.0013(15) -0.0008(15) -0.0038(15)
C8 0.024(2) 0.029(2) 0.0176(19) 0.0025(15) -0.0049(15) -0.0022(16)
C9 0.0235(19) 0.027(2) 0.0222(19) 0.0031(15) -0.0028(16) -0.0034(16)
C10 0.0209(19) 0.035(2) 0.027(2) 0.0036(17) -0.0031(16) -0.0028(16)
C11 0.0254(19) 0.029(2) 0.0224(19) 0.0043(15) -0.0054(16) -0.0038(17)
C12 0.026(2) 0.029(2) 0.0157(18) 0.0008(14) 0.0001(15) -0.0051(16)
C13 0.0210(19) 0.0238(19) 0.0215(19) 0.0003(15) -0.0030(15) -0.0003(15)
C14 0.0194(18) 0.0219(19) 0.0166(18) 0.0020(14) -0.0034(15) -0.0003(15)
C15 0.0225(19) 0.0198(18) 0.0200(19) -0.0013(14) 0.0001(15) -0.0004(15)
C16 0.0152(18) 0.034(2) 0.025(2) -0.0050(17) -0.0012(15) 0.0036(16)
C17 0.025(2) 0.026(2) 0.023(2) 0.0001(15) -0.0074(16) 0.0012(16)
C18 0.027(2) 0.025(2) 0.0180(19) -0.0024(15) 0.0018(16) 0.0023(16)
C19 0.0242(19) 0.0264(19) 0.020(2) 0.0018(15) -0.0001(15) 0.0005(16)
C20 0.027(2) 0.047(3) 0.0169(19) 0.0052(17) -0.0003(17) 0.0028(19)
C21 0.039(3) 0.058(3) 0.035(3) 0.008(2) 0.002(2) -0.020(2)
C22 0.032(3) 0.129(6) 0.034(3) 0.025(3) 0.013(2) 0.029(3)
C23 0.037(3) 0.042(3) 0.028(2) -0.0042(18) 0.0064(19) 0.002(2)
C24 0.024(2) 0.045(2) 0.0178(19) 0.0108(17) -0.0044(16) -0.0033(18)
C25 0.028(2) 0.073(4) 0.035(3) 0.016(2) -0.012(2) -0.019(2)
C26 0.031(2) 0.057(3) 0.0230(19) 0.010(2) -0.0063(18) -0.004(2)
C27 0.046(3) 0.054(3) 0.037(3) 0.015(2) 0.000(2) 0.011(2)
C28 0.0206(19) 0.029(2) 0.027(2) 0.0043(17) -0.0005(17) -0.0024(17)
C29 0.026(2) 0.074(4) 0.043(3) 0.025(3) 0.004(2) 0.001(2)
C30 0.023(2) 0.057(3) 0.035(3) -0.003(2) 0.0028(19) -0.005(2)
C31 0.035(3) 0.038(3) 0.072(4) -0.017(3) 0.012(3) 0.004(2)
C32 0.021(2) 0.034(2) 0.023(2) -0.0006(16) 0.0008(17) 0.0036(16)
C33 0.048(3) 0.043(3) 0.032(2) -0.0008(19) 0.006(2) 0.017(2)
C34 0.027(2) 0.046(3) 0.024(2) 0.0088(18) 0.0020(17) 0.0029(19)
C35 0.029(2) 0.064(3) 0.034(2) -0.002(2) 0.008(2) -0.004(2)
C36 0.034(2) 0.032(2) 0.021(2) -0.0031(17) -0.0052(17) 0.0038(18)
C37 0.051(3) 0.051(3) 0.033(3) -0.001(2) -0.019(2) 0.019(2)
C38 0.050(3) 0.046(3) 0.018(2) 0.0026(17) -0.0037(18) 0.003(2)
C39 0.042(3) 0.046(3) 0.033(2) -0.005(2) -0.013(2) -0.012(2)
C40 0.0200(19) 0.038(2) 0.022(2) 0.0033(16) 0.0011(16) 0.0001(17)
C41 0.057(4) 0.134(6) 0.033(3) 0.017(3) 0.011(3) 0.061(4)
C42 0.037(3) 0.101(5) 0.063(4) -0.039(3) -0.008(3) 0.029(3)
C43 0.021(3) 0.066(5) 0.175(9) 0.033(4) 0.008(4) -0.011(2)
C44 0.048(3) 0.024(2) 0.050(3) -0.007(2) 0.015(2) -0.0032(19)
C45 0.071(4) 0.034(3) 0.052(3) -0.009(2) -0.014(3) 0.003(3)
C46 0.052(3) 0.058(3) 0.020(2) 0.0012(19) -0.008(2) -0.032(3)
C47 0.046(3) 0.060(4) 0.081(5) -0.003(3) 0.005(3) -0.004(3)
C48 0.056(4) 0.122(8) 0.111(7) -0.016(6) -0.015(4) -0.016(5)
C49 0.040(3) 0.099(6) 0.105(6) -0.043(5) -0.017(4) 0.017(4)
C50 0.074(5) 0.056(4) 0.119(6) -0.013(4) -0.009(5) 0.009(4)
C51 0.077(6) 0.101(8) 0.169(10) 0.004(7) 0.000(6) -0.025(5)
O1 0.064(3) 0.041(2) 0.053(2) 0.0084(16) -0.0021(19) 0.0034(18)
O2 0.047(3) 0.063(3) 0.133(4) -0.002(3) -0.012(3) 0.004(2)

loop_
_atom_type_symbol
_atom_type_description
_atom_type_scat_dispersion_real
_atom_type_scat_dispersion_imag
_atom_type_scat_source
C C 0.0033 0.0016 'International Tables Vol C Tables 4.2.6.8 and 6.1.1.4'
H H 0.0000 0.0000 'International Tables Vol C Tables 4.2.6.8 and 6.1.1.4'
Cl Cl 0.1484 0.1585 'International Tables Vol C Tables 4.2.6.8 and 6.1.1.4'
Ir Ir -1.4442 7.9887 'International Tables Vol C Tables 4.2.6.8 and 6.1.1.4'
N N 0.0061 0.0033 'International Tables Vol C Tables 4.2.6.8 and 6.1.1.4'
P P 0.1023 0.0942 'International Tables Vol C Tables 4.2.6.8 and 6.1.1.4'
O O 0.0106 0.0060 'International Tables Vol C Tables 4.2.6.8 and 6.1.1.4'

loop_
_geom_angle_atom_site_label_1
_geom_angle_atom_site_label_2
_geom_angle_atom_site_label_3
_geom_angle
N1 Ir1 P2 80.83(8)
N1 Ir1 P1 80.95(8)
P2 Ir1 P1 161.41(4)
N1 Ir1 Cl1 175.78(9)
P2 Ir1 Cl1 99.45(4)
P1 Ir1 Cl1 98.99(4)
C1 P1 C8 111.22(19)
C1 P1 Ir1 106.46(14)
C8 P1 Ir1 142.31(14)
C2 P2 C14 107.10(19)
C2 P2 Ir1 106.33(14)
C14 P2 Ir1 146.55(13)
C3 N1 C7 118.0(4)
C3 N1 Ir1 121.4(3)
C7 N1 Ir1 120.6(3)
C7 C1 P1 114.8(3)
C7 C1 H82 122.6
P1 C1 H82 122.6
C3 C2 P2 114.4(3)
C3 C2 H83 122.8
P2 C2 H83 122.8
N1 C3 C4 121.5(4)
N1 C3 C2 117.0(3)
C4 C3 C2 121.5(3)
C3 C4 C5 120.4(4)
C3 C4 H1 119.8
C5 C4 H1 119.8
C6 C5 C4 118.4(4)
C6 C5 H2 120.8
C4 C5 H2 120.8
C5 C6 C7 121.3(4)
C5 C6 H3 119.4
C7 C6 H3 119.4
N1 C7 C6 120.3(4)
N1 C7 C1 117.0(4)
C6 C7 C1 122.7(3)
C13 C8 C9 119.5(3)
C13 C8 P1 120.6(3)
C9 C8 P1 119.7(3)
C10 C9 C8 117.2(3)
C10 C9 C20 116.9(4)
C8 C9 C20 125.9(3)
C11 C10 C9 123.9(4)
C11 C10 H4 118.0
C9 C10 H4 118.0
C10 C11 C12 117.3(3)
C10 C11 C24 119.0(4)
C12 C11 C24 123.7(3)
C13 C12 C11 122.8(4)
C13 C12 H5 118.6
C11 C12 H5 118.6
C12 C13 C8 119.0(4)
C12 C13 C28 115.4(3)
C8 C13 C28 125.6(3)
C15 C14 C19 119.7(3)
C15 C14 P2 118.9(3)
C19 C14 P2 120.0(3)
C16 C15 C14 117.5(3)
C16 C15 C32 117.1(3)
C14 C15 C32 125.4(3)
C17 C16 C15 123.4(4)
C17 C16 H6 118.3
C15 C16 H6 118.3
C16 C17 C18 117.4(3)
C16 C17 C36 119.5(4)
C18 C17 C36 123.0(4)
C17 C18 C19 123.0(4)
C17 C18 H7 118.5
C19 C18 H7 118.5
C18 C19 C14 117.7(4)
C18 C19 C40 116.8(3)
C14 C19 C40 125.5(3)
C23 C20 C22 105.5(4)
C23 C20 C21 110.6(3)
C22 C20 C21 105.8(4)
C23 C20 C9 111.6(4)
C22 C20 C9 112.2(3)
C21 C20 C9 111.0(4)
C20 C21 H8 109.5
C20 C21 H9 109.5
H8 C21 H9 109.5
C20 C21 H10 109.5
H8 C21 H10 109.5
H9 C21 H10 109.5
C20 C22 H11 109.5
C20 C22 H12 109.5
H11 C22 H12 109.5
C20 C22 H13 109.5
H11 C22 H13 109.5
H12 C22 H13 109.5
C20 C23 H14 109.5
C20 C23 H15 109.5
H14 C23 H15 109.5
C20 C23 H16 109.5
H14 C23 H16 109.5
H15 C23 H16 109.5
C26 C24 C25 107.9(4)
C26 C24 C27 108.5(4)
C25 C24 C27 109.8(4)
C26 C24 C11 112.1(3)
C25 C24 C11 109.4(3)
C27 C24 C11 109.1(3)
C24 C25 H17 109.5
C24 C25 H18 109.5
H17 C25 H18 109.5
C24 C25 H19 109.5
H17 C25 H19 109.5
H18 C25 H19 109.5
C24 C26 H20 109.5
C24 C26 H21 109.5
H20 C26 H21 109.5
C24 C26 H22 109.5
H20 C26 H22 109.5
H21 C26 H22 109.5
C24 C27 H23 109.5
C24 C27 H24 109.5
H23 C27 H24 109.5
C24 C27 H25 109.5
H23 C27 H25 109.5
H24 C27 H25 109.5
C29 C28 C30 105.7(4)
C29 C28 C31 108.6(4)
C30 C28 C31 108.3(4)
C29 C28 C13 111.2(3)
C30 C28 C13 114.5(3)
C31 C28 C13 108.4(3)
C28 C29 H26 109.5
C28 C29 H27 109.5
H26 C29 H27 109.5
C28 C29 H28 109.5
H26 C29 H28 109.5
H27 C29 H28 109.5
C28 C30 H29 109.5
C28 C30 H30 109.5
H29 C30 H30 109.5
C28 C30 H31 109.5
H29 C30 H31 109.5
H30 C30 H31 109.5
C28 C31 H32 109.5
C28 C31 H33 109.5
H32 C31 H33 109.5
C28 C31 H34 109.5
H32 C31 H34 109.5
H33 C31 H34 109.5
C34 C32 C33 110.3(4)
C34 C32 C35 105.1(4)
C33 C32 C35 107.2(4)
C34 C32 C15 112.8(3)
C33 C32 C15 110.9(3)
C35 C32 C15 110.3(3)
C32 C33 H35 109.5
C32 C33 H36 109.5
H35 C33 H36 109.5
C32 C33 H37 109.5
H35 C33 H37 109.5
H36 C33 H37 109.5
C32 C34 H38 109.5
C32 C34 H39 109.5
H38 C34 H39 109.5
C32 C34 H40 109.5
H38 C34 H40 109.5
H39 C34 H40 109.5
C32 C35 H41 109.5
C32 C35 H42 109.5
H41 C35 H42 109.5
C32 C35 H43 109.5
H41 C35 H43 109.5
H42 C35 H43 109.5
C37 C36 C17 109.8(3)
C37 C36 C38 108.0(4)
C17 C36 C38 111.8(4)
C37 C36 C39 110.0(4)
C17 C36 C39 108.8(3)
C38 C36 C39 108.5(4)
C36 C37 H44 109.5
C36 C37 H45 109.5
H44 C37 H45 109.5
C36 C37 H46 109.5
H44 C37 H46 109.5
H45 C37 H46 109.5
C36 C38 H47 109.5
C36 C38 H48 109.5
H47 C38 H48 109.5
C36 C38 H49 109.5
H47 C38 H49 109.5
H48 C38 H49 109.5
C36 C39 H50 109.5
C36 C39 H51 109.5
H50 C39 H51 109.5
C36 C39 H52 109.5
H50 C39 H52 109.5
H51 C39 H52 109.5
C41 C40 C43 111.1(5)
C41 C40 C42 103.7(5)
C43 C40 C42 107.5(5)
C41 C40 C19 115.2(4)
C43 C40 C19 109.4(4)
C42 C40 C19 109.7(4)
C40 C41 H53 109.5
C40 C41 H54 109.5
H53 C41 H54 109.5
C40 C41 H55 109.5
H53 C41 H55 109.5
H54 C41 H55 109.5
C40 C42 H56 109.5
C40 C42 H57 109.5
H56 C42 H57 109.5
C40 C42 H58 109.5
H56 C42 H58 109.5
H57 C42 H58 109.5
C40 C43 H59 109.5
C40 C43 H60 109.5
H59 C43 H60 109.5
C40 C43 H61 109.5
H59 C43 H61 109.5
H60 C43 H61 109.5
C45 C44 H62 109.5
C45 C44 H63 109.5
H62 C44 H63 109.5
C45 C44 H64 109.5
H62 C44 H64 109.5
H63 C44 H64 109.5
O1 C45 C44 104.3(4)
O1 C45 H65 110.9
C44 C45 H65 110.9
O1 C45 H66 110.9
C44 C45 H66 110.9
H65 C45 H66 108.9
O1 C46 C47 107.5(4)
O1 C46 H67 110.2
C47 C46 H67 110.2
O1 C46 H68 110.2
C47 C46 H68 110.2
H67 C46 H68 108.5
C46 C47 H69 109.5
C46 C47 H70 109.5
H69 C47 H70 109.5
C46 C47 H71 109.5
H69 C47 H71 109.5
H70 C47 H71 109.5
C49 C48 H72 109.5
C49 C48 H73 109.5
H72 C48 H73 109.5
C49 C48 H74 109.5
H72 C48 H74 109.5
H73 C48 H74 109.5
O2 C49 C48 108.3(6)
O2 C49 H75 110.0
C48 C49 H75 110.0
O2 C49 H76 110.0
C48 C49 H76 110.0
H75 C49 H76 108.4
O2 C50 C51 111.0(7)
O2 C50 H77 109.4
C51 C50 H77 109.4
O2 C50 H78 109.4
C51 C50 H78 109.4
H77 C50 H78 108.0
C50 C51 H79 109.5
C50 C51 H80 109.5
H79 C51 H80 109.5
C50 C51 H81 109.5
H79 C51 H81 109.5
H80 C51 H81 109.5
C46 O1 C45 110.7(4)
C50 O2 C49 113.6(6)

loop_
_geom_bond_atom_site_label_1
_geom_bond_atom_site_label_2
_geom_bond_distance
Ir1 N1 2.046(4)
Ir1 P2 2.2313(10)
Ir1 P1 2.2312(10)
Ir1 Cl1 2.3134(11)
P1 C1 1.651(4)
P1 C8 1.825(4)
P2 C2 1.668(4)
P2 C14 1.822(4)
N1 C3 1.383(5)
N1 C7 1.396(5)
C1 C7 1.440(5)
C1 H82 0.9500
C2 C3 1.445(5)
C2 H83 0.9500
C3 C4 1.394(5)
C4 C5 1.393(5)
C4 H1 0.9500
C5 C6 1.375(5)
C5 H2 0.9500
C6 C7 1.405(5)
C6 H3 0.9500
C8 C13 1.422(5)
C8 C9 1.443(5)
C9 C10 1.398(5)
C9 C20 1.546(6)
C10 C11 1.386(5)
C10 H4 0.9500
C11 C12 1.395(6)
C11 C24 1.538(5)
C12 C13 1.389(5)
C12 H5 0.9500
C13 C28 1.566(5)
C14 C15 1.423(5)
C14 C19 1.427(5)
C15 C16 1.404(5)
C15 C32 1.545(6)
C16 C17 1.380(5)
C16 H6 0.9500
C17 C18 1.386(5)
C17 C36 1.529(5)
C18 C19 1.403(5)
C18 H7 0.9500
C19 C40 1.550(5)
C20 C23 1.533(6)
C20 C22 1.533(6)
C20 C21 1.535(7)
C21 H8 0.9800
C21 H9 0.9800
C21 H10 0.9800
C22 H11 0.9800
C22 H12 0.9800
C22 H13 0.9800
C23 H14 0.9800
C23 H15 0.9800
C23 H16 0.9800
C24 C26 1.530(6)
C24 C25 1.538(6)
C24 C27 1.538(7)
C25 H17 0.9800
C25 H18 0.9800
C25 H19 0.9800
C26 H20 0.9800
C26 H21 0.9800
C26 H22 0.9800
C27 H23 0.9800
C27 H24 0.9800
C27 H25 0.9800
C28 C29 1.532(6)
C28 C30 1.535(6)
C28 C31 1.542(6)
C29 H26 0.9800
C29 H27 0.9800
C29 H28 0.9800
C30 H29 0.9800
C30 H30 0.9800
C30 H31 0.9800
C31 H32 0.9800
C31 H33 0.9800
C31 H34 0.9800
C32 C34 1.535(6)
C32 C33 1.541(6)
C32 C35 1.546(6)
C33 H35 0.9800
C33 H36 0.9800
C33 H37 0.9800
C34 H38 0.9800
C34 H39 0.9800
C34 H40 0.9800
C35 H41 0.9800
C35 H42 0.9800
C35 H43 0.9800
C36 C37 1.520(6)
C36 C38 1.540(6)
C36 C39 1.545(6)
C37 H44 0.9800
C37 H45 0.9800
C37 H46 0.9800
C38 H47 0.9800
C38 H48 0.9800
C38 H49 0.9800
C39 H50 0.9800
C39 H51 0.9800
C39 H52 0.9800
C40 C41 1.496(6)
C40 C43 1.512(7)
C40 C42 1.536(7)
C41 H53 0.9800
C41 H54 0.9800
C41 H55 0.9800
C42 H56 0.9800
C42 H57 0.9800
C42 H58 0.9800
C43 H59 0.9800
C43 H60 0.9800
C43 H61 0.9800
C44 C45 1.451(7)
C44 H62 0.9800
C44 H63 0.9800
C44 H64 0.9800
C45 O1 1.442(6)
C45 H65 0.9900
C45 H66 0.9900
C46 O1 1.294(6)
C46 C47 1.591(8)
C46 H67 0.9900
C46 H68 0.9900
C47 H69 0.9800
C47 H70 0.9800
C47 H71 0.9800
C48 C49 1.501(11)
C48 H72 0.9800
C48 H73 0.9800
C48 H74 0.9800
C49 O2 1.413(7)
C49 H75 0.9900
C49 H76 0.9900
C50 O2 1.401(9)
C50 C51 1.481(10)
C50 H77 0.9900
C50 H78 0.9900
C51 H79 0.9800
C51 H80 0.9800
C51 H81 0.9800

loop_
_geom_torsion_atom_site_label_1
_geom_torsion_atom_site_label_2
_geom_torsion_atom_site_label_3
_geom_torsion_atom_site_label_4
_geom_torsion
N1 Ir1 P1 C1 2.73(18)
P2 Ir1 P1 C1 14.4(2)
Cl1 Ir1 P1 C1 -173.00(16)
N1 Ir1 P1 C8 -178.5(2)
P2 Ir1 P1 C8 -166.9(2)
Cl1 Ir1 P1 C8 5.8(2)
N1 Ir1 P2 C2 -0.21(18)
P1 Ir1 P2 C2 -11.9(2)
Cl1 Ir1 P2 C2 175.53(16)
N1 Ir1 P2 C14 -178.3(3)
P1 Ir1 P2 C14 170.0(2)
Cl1 Ir1 P2 C14 -2.6(2)
P2 Ir1 N1 C3 1.4(3)
P1 Ir1 N1 C3 177.7(3)
Cl1 Ir1 N1 C3 -92.8(12)
P2 Ir1 N1 C7 -179.2(3)
P1 Ir1 N1 C7 -2.9(3)
Cl1 Ir1 N1 C7 86.5(12)
C8 P1 C1 C7 178.2(3)
Ir1 P1 C1 C7 -2.6(3)
C14 P2 C2 C3 178.0(3)
Ir1 P2 C2 C3 -0.9(3)
C7 N1 C3 C4 -3.0(5)
Ir1 N1 C3 C4 176.4(3)
C7 N1 C3 C2 178.2(3)
Ir1 N1 C3 C2 -2.4(5)
P2 C2 C3 N1 2.1(5)
P2 C2 C3 C4 -176.8(3)
N1 C3 C4 C5 -0.4(6)
C2 C3 C4 C5 178.4(4)
C3 C4 C5 C6 3.6(6)
C4 C5 C6 C7 -3.5(6)
C3 N1 C7 C6 3.0(5)
Ir1 N1 C7 C6 -176.4(3)
C3 N1 C7 C1 -178.4(3)
Ir1 N1 C7 C1 2.2(5)
C5 C6 C7 N1 0.2(6)
C5 C6 C7 C1 -178.2(4)
P1 C1 C7 N1 0.6(5)
P1 C1 C7 C6 179.1(3)
C1 P1 C8 C13 84.4(4)
Ir1 P1 C8 C13 -94.4(4)
C1 P1 C8 C9 -91.2(4)
Ir1 P1 C8 C9 90.1(4)
C13 C8 C9 C10 -5.5(6)
P1 C8 C9 C10 170.1(3)
C13 C8 C9 C20 175.6(4)
P1 C8 C9 C20 -8.8(6)
C8 C9 C10 C11 1.0(6)
C20 C9 C10 C11 -179.9(4)
C9 C10 C11 C12 3.0(6)
C9 C10 C11 C24 -179.6(4)
C10 C11 C12 C13 -2.7(6)
C24 C11 C12 C13 -179.9(4)
C11 C12 C13 C8 -1.7(6)
C11 C12 C13 C28 -179.8(4)
C9 C8 C13 C12 5.8(6)
P1 C8 C13 C12 -169.7(3)
C9 C8 C13 C28 -176.3(4)
P1 C8 C13 C28 8.2(6)
C2 P2 C14 C15 -75.8(3)
Ir1 P2 C14 C15 102.3(3)
C2 P2 C14 C19 90.5(3)
Ir1 P2 C14 C19 -91.4(4)
C19 C14 C15 C16 -12.1(6)
P2 C14 C15 C16 154.3(3)
C19 C14 C15 C32 168.3(4)
P2 C14 C15 C32 -25.4(5)
C14 C15 C16 C17 3.4(6)
C32 C15 C16 C17 -176.9(4)
C15 C16 C17 C18 5.8(6)
C15 C16 C17 C36 -177.5(4)
C16 C17 C18 C19 -6.5(6)
C36 C17 C18 C19 176.9(4)
C17 C18 C19 C14 -1.9(6)
C17 C18 C19 C40 177.6(4)
C15 C14 C19 C18 11.4(6)
P2 C14 C19 C18 -154.8(3)
C15 C14 C19 C40 -168.1(4)
P2 C14 C19 C40 25.7(5)
C10 C9 C20 C23 131.2(4)
C8 C9 C20 C23 -49.8(6)
C10 C9 C20 C22 13.1(6)
C8 C9 C20 C22 -167.9(5)
C10 C9 C20 C21 -105.0(4)
C8 C9 C20 C21 74.0(5)
C10 C11 C24 C26 -179.3(4)
C12 C11 C24 C26 -2.1(6)
C10 C11 C24 C25 61.0(5)
C12 C11 C24 C25 -121.8(4)
C10 C11 C24 C27 -59.1(5)
C12 C11 C24 C27 118.1(4)
C12 C13 C28 C29 -27.0(5)
C8 C13 C28 C29 155.0(4)
C12 C13 C28 C30 -146.7(4)
C8 C13 C28 C30 35.3(6)
C12 C13 C28 C31 92.2(4)
C8 C13 C28 C31 -85.7(5)
C16 C15 C32 C34 149.1(4)
C14 C15 C32 C34 -31.3(6)
C16 C15 C32 C33 -86.7(5)
C14 C15 C32 C33 93.0(5)
C16 C15 C32 C35 31.9(5)
C14 C15 C32 C35 -148.5(4)
C16 C17 C36 C37 51.8(5)
C18 C17 C36 C37 -131.7(4)
C16 C17 C36 C38 171.6(4)
C18 C17 C36 C38 -11.9(6)
C16 C17 C36 C39 -68.6(5)
C18 C17 C36 C39 107.9(4)
C18 C19 C40 C41 -154.3(5)
C14 C19 C40 C41 25.2(7)
C18 C19 C40 C43 79.8(6)
C14 C19 C40 C43 -100.7(6)
C18 C19 C40 C42 -37.9(5)
C14 C19 C40 C42 141.7(5)
C47 C46 O1 C45 -172.3(4)
C44 C45 O1 C46 175.7(4)
C51 C50 O2 C49 172.1(7)
C48 C49 O2 C50 176.1(6)
